data_2017433
loop_
_publ_author_name
'Goodreid, Jordan D.'
'Jennings, Michael C.'
'Tam, William'

_publ_section_title
;
 Asymmetric ruthenium-catalysed [2+2] cycloadditions between bicyclic
 alkenes and chiral aryl-substituted acetylenic acyl camphorsultam
 alkynes
;
_journal_coeditor_code GA3134
_journal_issue 12
_journal_name_full 'Acta Crystallographica Section C'
_journal_page_first o649
_journal_page_last o652
_journal_paper_doi 10.1107/S0108270109045284
_journal_volume 65
_journal_year 2009
_chemical_formula_iupac 'C27 H33 N O3 S'
_chemical_formula_moiety 'C27 H33 N O3 S'
_chemical_formula_sum 'C27 H33 N O3 S'
_chemical_formula_weight 451.60
_chemical_melting_point 186
_chemical_name_systematic
;
(7<i>S</i>)-<i>N</i>-[4-(4-tolyl)tricyclo[4.2.1.0^2,5^]non-3-ene-3-carbonyl]-
2,10-camphorsultam
;
_space_group_IT_number 19
_symmetry_cell_setting orthorhombic
_symmetry_space_group_name_Hall 'P 2ac 2ab'
_symmetry_space_group_name_H-M 'P 21 21 21'
_atom_sites_solution_hydrogens geom
_atom_sites_solution_primary direct
_atom_sites_solution_secondary difmap
_audit_creation_method SHELXL-97
_cell_angle_alpha 90.00
_cell_angle_beta 90.00
_cell_angle_gamma 90.00
_cell_formula_units_Z 8
_cell_length_a 11.687(2)
_cell_length_b 12.849(3)
_cell_length_c 31.547(6)
_cell_measurement_reflns_used 43635
_cell_measurement_temperature 150(2)
_cell_measurement_theta_max 27.48
_cell_measurement_theta_min 1.70
_cell_volume 4737.3(16)
_computing_cell_refinement 'DENZO--SMN (Otwinowski & Minor, 1997)'
_computing_data_collection 'COLLECT (Nonius, 1997)'
_computing_data_reduction 'DENZO--SMN (Otwinowski & Minor, 1997)'
_computing_molecular_graphics 'SHELXTL/PC (Sheldrick, 2008)'
_computing_publication_material 'SHELXTL/PC (Sheldrick, 2008)'
_computing_structure_refinement 'SHELXL97 (Sheldrick, 2008)'
_computing_structure_solution 'SHELXS97 (Sheldrick, 2008)'
_diffrn_ambient_temperature 150(2)
_diffrn_measured_fraction_theta_full 0.998
_diffrn_measured_fraction_theta_max 0.998
_diffrn_measurement_device_type 'Nonius KappaCCD'
_diffrn_measurement_method '\f scans, and \w scans with \k offsets'
_diffrn_radiation_monochromator graphite
_diffrn_radiation_source 'fine-focus sealed tube'
_diffrn_radiation_type MoK\a
_diffrn_radiation_wavelength 0.71073
_diffrn_reflns_av_R_equivalents 0.0680
_diffrn_reflns_av_sigmaI/netI 0.0504
_diffrn_reflns_limit_h_max 14
_diffrn_reflns_limit_h_min -14
_diffrn_reflns_limit_k_max 16
_diffrn_reflns_limit_k_min -16
_diffrn_reflns_limit_l_max 39
_diffrn_reflns_limit_l_min -39
_diffrn_reflns_number 44242
_diffrn_reflns_theta_full 26.37
_diffrn_reflns_theta_max 26.37
_diffrn_reflns_theta_min 2.61
_exptl_absorpt_coefficient_mu 0.166
_exptl_absorpt_correction_T_max 0.9716
_exptl_absorpt_correction_T_min 0.9367
_exptl_absorpt_correction_type multi-scan
_exptl_absorpt_process_details '(DENZO--SMN; Otwinowski & Minor, 1997)'
_exptl_crystal_colour colourless
_exptl_crystal_density_diffrn 1.266
_exptl_crystal_density_method 'not measured'
_exptl_crystal_description block
_exptl_crystal_F_000 1936
_exptl_crystal_size_max 0.40
_exptl_crystal_size_mid 0.35
_exptl_crystal_size_min 0.17
_refine_diff_density_max 0.186
_refine_diff_density_min -0.310
_refine_ls_abs_structure_details 'Flack (1983), 4291 Friedel pairs'
_refine_ls_abs_structure_Flack -0.02(5)
_refine_ls_extinction_method none
_refine_ls_goodness_of_fit_ref 1.032
_refine_ls_hydrogen_treatment constr
_refine_ls_matrix_type full
_refine_ls_number_parameters 583
_refine_ls_number_reflns 9673
_refine_ls_number_restraints 0
_refine_ls_restrained_S_all 1.032
_refine_ls_R_factor_all 0.0630
_refine_ls_R_factor_gt 0.0414
_refine_ls_shift/su_max 0.001
_refine_ls_shift/su_mean 0.000
_refine_ls_structure_factor_coef Fsqd
_refine_ls_weighting_details 'calc w=1/[\s^2^(Fo^2^)+(0.0520P)^2^+0.1513P] where P=(Fo^2^+2Fc^2^)/3'
_refine_ls_weighting_scheme calc
_refine_ls_wR_factor_gt 0.0872
_refine_ls_wR_factor_ref 0.0955
_reflns_number_gt 7676
_reflns_number_total 9673
_reflns_threshold_expression I>2\s(I)
_cod_data_source_file ga3134.cif
_cod_data_source_block VII
_cod_original_cell_volume 4737.2(16)
_cod_database_code 2017433
_cod_database_fobs_code 2017433

loop_
_symmetry_equiv_pos_as_xyz
'x, y, z'
'-x+1/2, -y, z+1/2'
'-x, y+1/2, -z+1/2'
'x+1/2, -y+1/2, -z'

loop_
_atom_site_type_symbol
_atom_site_label
_atom_site_fract_x
_atom_site_fract_y
_atom_site_fract_z
_atom_site_U_iso_or_equiv
_atom_site_adp_type
_atom_site_calc_flag
_atom_site_refinement_flags
_atom_site_occupancy
_atom_site_disorder_assembly
_atom_site_disorder_group
O O1 0.81519(13) 0.82842(12) 0.87280(5) 0.0391(4) Uani d . 1 . .
S S1 0.70189(5) 0.78856(4) 0.868799(17) 0.02823(13) Uani d . 1 . .
C C1 0.70490(19) 0.65036(16) 0.86702(7) 0.0305(5) Uani d . 1 . .
H H1A 0.6520 0.6244 0.8449 0.037 Uiso calc R 1 . .
H H1B 0.7831 0.6256 0.8604 0.037 Uiso calc R 1 . .
N N1 0.63077(14) 0.79703(13) 0.91532(5) 0.0228(4) Uani d . 1 . .
O O2 0.63070(14) 0.83102(13) 0.83626(5) 0.0404(4) Uani d . 1 . .
C C2 0.66810(18) 0.61133(17) 0.91030(7) 0.0264(5) Uani d . 1 . .
C C3 0.6002(2) 0.50883(17) 0.91136(8) 0.0341(6) Uani d . 1 . .
H H3A 0.6413 0.4526 0.8962 0.041 Uiso calc R 1 . .
H H3B 0.5232 0.5175 0.8988 0.041 Uiso calc R 1 . .
O O3 0.47143(12) 0.86942(11) 0.94353(5) 0.0292(4) Uani d . 1 . .
C C4 0.5927(2) 0.48613(19) 0.95972(8) 0.0401(6) Uani d . 1 . .
H H4A 0.5124 0.4884 0.9697 0.048 Uiso calc R 1 . .
H H4B 0.6257 0.4171 0.9665 0.048 Uiso calc R 1 . .
C C5 0.6638(2) 0.57418(17) 0.97980(8) 0.0358(6) Uani d . 1 . .
H H5A 0.6931 0.5580 1.0088 0.043 Uiso calc R 1 . .
C C6 0.7588(2) 0.59377(17) 0.94655(7) 0.0320(5) Uani d . 1 . .
C C7 0.5918(2) 0.67435(18) 0.97728(7) 0.0329(5) Uani d . 1 . .
H H7A 0.6295 0.7326 0.9924 0.040 Uiso calc R 1 . .
H H7B 0.5144 0.6637 0.9892 0.040 Uiso calc R 1 . .
C C8 0.58690(18) 0.69448(16) 0.92906(6) 0.0262(5) Uani d . 1 . .
H H8A 0.5073 0.6838 0.9183 0.031 Uiso calc R 1 . .
C C9 0.8369(2) 0.68475(19) 0.95728(8) 0.0401(6) Uani d . 1 . .
H H9A 0.8795 0.6691 0.9833 0.060 Uiso calc R 1 . .
H H9B 0.7908 0.7476 0.9616 0.060 Uiso calc R 1 . .
H H9C 0.8908 0.6962 0.9339 0.060 Uiso calc R 1 . .
C C10 0.8372(2) 0.49984(19) 0.93830(9) 0.0431(6) Uani d . 1 . .
H H10A 0.8834 0.5128 0.9129 0.065 Uiso calc R 1 . .
H H10B 0.7904 0.4374 0.9340 0.065 Uiso calc R 1 . .
H H10C 0.8877 0.4894 0.9627 0.065 Uiso calc R 1 . .
C C11 0.56299(18) 0.88439(16) 0.92545(6) 0.0236(5) Uani d . 1 . .
C C12 0.61030(17) 0.98763(16) 0.91705(6) 0.0232(5) Uani d . 1 . .
C C13 0.56549(18) 1.08492(16) 0.92125(6) 0.0243(5) Uani d . 1 . .
C C14 0.68049(17) 1.13723(16) 0.91663(6) 0.0245(5) Uani d . 1 . .
H H14A 0.6879 1.1865 0.8922 0.029 Uiso calc R 1 . .
C C15 0.73742(18) 1.17224(17) 0.95815(7) 0.0286(5) Uani d . 1 . .
H H15A 0.6948 1.2273 0.9740 0.034 Uiso calc R 1 . .
C C16 0.86076(18) 1.20032(19) 0.94685(8) 0.0367(6) Uani d . 1 . .
H H16A 0.9001 1.2342 0.9710 0.044 Uiso calc R 1 . .
H H16B 0.8638 1.2470 0.9219 0.044 Uiso calc R 1 . .
C C17 0.91466(18) 1.09233(18) 0.93672(8) 0.0353(6) Uani d . 1 . .
H H17A 0.9386 1.0882 0.9067 0.042 Uiso calc R 1 . .
H H17B 0.9818 1.0787 0.9550 0.042 Uiso calc R 1 . .
C C18 0.81748(18) 1.01510(18) 0.94609(7) 0.0294(5) Uani d . 1 . .
H H18A 0.8426 0.9422 0.9522 0.035 Uiso calc R 1 . .
C C19 0.73200(17) 1.02632(16) 0.90952(7) 0.0250(5) Uani d . 1 . .
H H19A 0.7636 1.0129 0.8806 0.030 Uiso calc R 1 . .
C C20 0.7550(2) 1.07006(17) 0.98262(7) 0.0313(5) Uani d . 1 . .
H H20A 0.8035 1.0787 1.0081 0.038 Uiso calc R 1 . .
H H20B 0.6820 1.0358 0.9903 0.038 Uiso calc R 1 . .
C C21 0.45561(17) 1.13654(16) 0.92709(6) 0.0223(5) Uani d . 1 . .
C C22 0.35456(18) 1.08700(17) 0.93909(7) 0.0275(5) Uani d . 1 . .
H H22A 0.3556 1.0148 0.9456 0.033 Uiso calc R 1 . .
C C23 0.25308(18) 1.14160(16) 0.94155(7) 0.0272(5) Uani d . 1 . .
H H23A 0.1856 1.1062 0.9501 0.033 Uiso calc R 1 . .
C C24 0.24691(18) 1.24753(17) 0.93178(6) 0.0252(5) Uani d . 1 . .
C C25 0.34828(17) 1.29767(17) 0.92094(6) 0.0267(5) Uani d . 1 . .
H H25A 0.3472 1.3701 0.9149 0.032 Uiso calc R 1 . .
C C26 0.45045(18) 1.24384(16) 0.91889(6) 0.0269(5) Uani d . 1 . .
H H26A 0.5186 1.2802 0.9118 0.032 Uiso calc R 1 . .
C C27 0.13450(17) 1.30333(18) 0.93233(7) 0.0304(5) Uani d . 1 . .
H H27A 0.1469 1.3773 0.9264 0.046 Uiso calc R 1 . .
H H27B 0.0990 1.2956 0.9603 0.046 Uiso calc R 1 . .
H H27C 0.0841 1.2736 0.9107 0.046 Uiso calc R 1 . .
O O31 0.34129(15) 0.59886(15) 0.86620(7) 0.0638(6) Uani d . 1 . .
S S31 0.23370(6) 0.62631(5) 0.88508(2) 0.04078(17) Uani d . 1 . .
C C31 0.2371(2) 0.75909(18) 0.90151(7) 0.0337(5) Uani d . 1 . .
H H31A 0.1979 0.7675 0.9291 0.040 Uiso calc R 1 . .
H H31B 0.3172 0.7833 0.9045 0.040 Uiso calc R 1 . .
N N31 0.13308(15) 0.64214(14) 0.84736(5) 0.0265(4) Uani d . 1 . .
O O32 0.1911(2) 0.56063(14) 0.91745(6) 0.0692(7) Uani d . 1 . .
C C32 0.17624(18) 0.82052(16) 0.86750(6) 0.0269(5) Uani d . 1 . .
C C33 0.1095(2) 0.91680(18) 0.88247(8) 0.0366(6) Uani d . 1 . .
H H33A 0.0414 0.8967 0.8993 0.044 Uiso calc R 1 . .
H H33B 0.1584 0.9634 0.8997 0.044 Uiso calc R 1 . .
O O33 -0.04204(13) 0.58735(12) 0.82572(5) 0.0352(4) Uani d . 1 . .
C C34 0.0750(2) 0.9685(2) 0.84054(9) 0.0456(7) Uani d . 1 . .
H H34A -0.0093 0.9697 0.8373 0.055 Uiso calc R 1 . .
H H34B 0.1044 1.0407 0.8389 0.055 Uiso calc R 1 . .
C C35 0.1307(2) 0.8996(2) 0.80669(8) 0.0407(6) Uani d . 1 . .
H H35A 0.1418 0.9350 0.7788 0.049 Uiso calc R 1 . .
C C36 0.2439(2) 0.86511(18) 0.82844(7) 0.0325(5) Uani d . 1 . .
C C37 0.0622(2) 0.79756(18) 0.80405(7) 0.0376(6) Uani d . 1 . .
H H37A -0.0204 0.8111 0.7998 0.045 Uiso calc R 1 . .
H H37B 0.0906 0.7524 0.7809 0.045 Uiso calc R 1 . .
C C38 0.08545(18) 0.74915(17) 0.84772(7) 0.0272(5) Uani d . 1 . .
H H38A 0.0141 0.7509 0.8652 0.033 Uiso calc R 1 . .
C C39 0.3137(2) 0.7869(2) 0.80242(8) 0.0444(6) Uani d . 1 . .
H H39A 0.3353 0.8184 0.7753 0.067 Uiso calc R 1 . .
H H39B 0.2676 0.7245 0.7972 0.067 Uiso calc R 1 . .
H H39C 0.3829 0.7677 0.8181 0.067 Uiso calc R 1 . .
C C40 0.3246(2) 0.9547(2) 0.83956(9) 0.0447(7) Uani d . 1 . .
H H40A 0.3852 0.9293 0.8584 0.067 Uiso calc R 1 . .
H H40B 0.2815 1.0099 0.8539 0.067 Uiso calc R 1 . .
H H40C 0.3589 0.9824 0.8135 0.067 Uiso calc R 1 . .
C C41 0.0557(2) 0.56291(17) 0.83499(7) 0.0266(5) Uani d . 1 . .
C C42 0.10053(18) 0.45719(17) 0.83037(7) 0.0256(5) Uani d . 1 . .
C C43 0.04976(18) 0.36382(17) 0.82181(6) 0.0258(5) Uani d . 1 . .
C C44 0.16350(17) 0.30849(17) 0.81514(7) 0.0272(5) Uani d . 1 . .
H H44A 0.1809 0.2518 0.8359 0.033 Uiso calc R 1 . .
C C45 0.20066(18) 0.28688(17) 0.76923(7) 0.0306(5) Uani d . 1 . .
H H45A 0.1525 0.2352 0.7536 0.037 Uiso calc R 1 . .
C C46 0.32879(18) 0.26056(19) 0.77134(8) 0.0381(6) Uani d . 1 . .
H H46A 0.3561 0.2312 0.7442 0.046 Uiso calc R 1 . .
H H46B 0.3449 0.2104 0.7944 0.046 Uiso calc R 1 . .
C C47 0.3854(2) 0.3682(2) 0.78050(9) 0.0430(6) Uani d . 1 . .
H H47A 0.4287 0.3667 0.8075 0.052 Uiso calc R 1 . .
H H47B 0.4377 0.3886 0.7573 0.052 Uiso calc R 1 . .
C C48 0.28339(19) 0.44268(18) 0.78337(7) 0.0315(5) Uani d . 1 . .
H H48A 0.3024 0.5179 0.7794 0.038 Uiso calc R 1 . .
C C49 0.22163(18) 0.41645(17) 0.82486(7) 0.0286(5) Uani d . 1 . .
H H49A 0.2704 0.4184 0.8509 0.034 Uiso calc R 1 . .
C C50 0.2030(2) 0.39671(18) 0.74987(7) 0.0331(5) Uani d . 1 . .
H H50A 0.2364 0.3979 0.7210 0.040 Uiso calc R 1 . .
H H50B 0.1268 0.4303 0.7498 0.040 Uiso calc R 1 . .
C C51 -0.06397(19) 0.31822(17) 0.81778(6) 0.0263(5) Uani d . 1 . .
C C52 -0.16743(18) 0.37249(18) 0.82097(7) 0.0308(5) Uani d . 1 . .
H H52A -0.1665 0.4453 0.8261 0.037 Uiso calc R 1 . .
C C53 -0.27067(19) 0.32178(18) 0.81681(7) 0.0331(5) Uani d . 1 . .
H H53A -0.3395 0.3606 0.8191 0.040 Uiso calc R 1 . .
C C54 -0.27698(18) 0.21476(18) 0.80924(6) 0.0294(5) Uani d . 1 . .
C C55 -0.17470(19) 0.16141(18) 0.80577(7) 0.0311(5) Uani d . 1 . .
H H55A -0.1760 0.0887 0.8004 0.037 Uiso calc R 1 . .
C C56 -0.07091(19) 0.21139(17) 0.80990(7) 0.0299(5) Uani d . 1 . .
H H56A -0.0023 0.1722 0.8073 0.036 Uiso calc R 1 . .
C C57 -0.3900(2) 0.1602(2) 0.80431(8) 0.0407(6) Uani d . 1 . .
H H57A -0.4180 0.1696 0.7753 0.061 Uiso calc R 1 . .
H H57B -0.4453 0.1898 0.8243 0.061 Uiso calc R 1 . .
H H57C -0.3803 0.0859 0.8101 0.061 Uiso calc R 1 . .

loop_
_atom_site_aniso_label
_atom_site_aniso_U_11
_atom_site_aniso_U_22
_atom_site_aniso_U_33
_atom_site_aniso_U_12
_atom_site_aniso_U_13
_atom_site_aniso_U_23
O1 0.0289(8) 0.0299(9) 0.0586(11) -0.0047(7) 0.0163(8) -0.0051(8)
S1 0.0301(3) 0.0258(3) 0.0287(3) 0.0023(2) 0.0071(2) 0.0004(2)
C1 0.0336(12) 0.0285(12) 0.0294(11) -0.0011(10) 0.0041(10) -0.0037(10)
N1 0.0233(9) 0.0186(9) 0.0266(9) 0.0012(8) 0.0026(7) 0.0015(7)
O2 0.0521(10) 0.0441(10) 0.0251(8) 0.0144(9) 0.0014(7) 0.0071(7)
C2 0.0277(11) 0.0225(11) 0.0290(11) 0.0023(9) 0.0008(9) -0.0024(9)
C3 0.0341(13) 0.0242(12) 0.0439(15) 0.0002(11) 0.0007(11) -0.0054(11)
O3 0.0263(8) 0.0240(8) 0.0373(9) -0.0007(7) 0.0088(7) 0.0008(7)
C4 0.0499(16) 0.0267(13) 0.0437(15) -0.0008(12) 0.0022(12) 0.0065(11)
C5 0.0468(15) 0.0252(12) 0.0354(13) 0.0033(11) -0.0043(11) 0.0055(10)
C6 0.0350(13) 0.0270(12) 0.0341(12) 0.0045(11) -0.0061(10) 0.0020(10)
C7 0.0436(14) 0.0252(12) 0.0300(12) 0.0026(11) 0.0071(10) 0.0028(9)
C8 0.0267(12) 0.0207(12) 0.0311(12) 0.0002(9) 0.0021(9) 0.0002(9)
C9 0.0386(14) 0.0371(15) 0.0444(14) -0.0009(12) -0.0143(11) 0.0032(11)
C10 0.0407(14) 0.0337(14) 0.0548(16) 0.0135(12) -0.0066(13) 0.0024(12)
C11 0.0226(11) 0.0254(12) 0.0228(11) 0.0011(10) -0.0005(9) 0.0011(9)
C12 0.0233(11) 0.0223(12) 0.0239(11) -0.0042(9) 0.0018(9) 0.0003(9)
C13 0.0242(11) 0.0255(11) 0.0233(11) -0.0010(10) 0.0001(9) 0.0024(9)
C14 0.0265(11) 0.0203(11) 0.0267(11) -0.0007(9) 0.0046(9) 0.0012(9)
C15 0.0253(12) 0.0249(12) 0.0358(12) -0.0006(10) 0.0021(10) -0.0063(9)
C16 0.0274(12) 0.0300(14) 0.0525(15) -0.0057(11) 0.0007(11) -0.0027(11)
C17 0.0228(12) 0.0329(14) 0.0502(15) -0.0023(11) 0.0001(11) -0.0011(11)
C18 0.0249(12) 0.0260(12) 0.0374(13) 0.0012(10) -0.0013(10) -0.0002(10)
C19 0.0247(11) 0.0214(11) 0.0289(11) -0.0019(9) 0.0043(9) -0.0004(9)
C20 0.0314(12) 0.0328(13) 0.0295(12) -0.0020(11) -0.0036(10) -0.0043(10)
C21 0.0220(11) 0.0228(11) 0.0222(11) -0.0016(9) -0.0019(8) -0.0004(9)
C22 0.0279(12) 0.0201(11) 0.0343(12) -0.0017(10) 0.0042(10) -0.0001(9)
C23 0.0243(11) 0.0239(12) 0.0334(12) -0.0040(10) 0.0050(9) 0.0005(9)
C24 0.0256(11) 0.0256(11) 0.0246(11) 0.0014(10) -0.0034(9) -0.0006(9)
C25 0.0286(12) 0.0194(11) 0.0322(12) 0.0011(10) -0.0028(9) 0.0026(10)
C26 0.0275(12) 0.0242(11) 0.0290(11) -0.0036(10) 0.0001(10) 0.0024(9)
C27 0.0262(11) 0.0282(13) 0.0367(12) 0.0022(10) -0.0015(9) 0.0006(10)
O31 0.0364(10) 0.0484(12) 0.1067(17) 0.0185(9) -0.0333(11) -0.0334(11)
S31 0.0509(4) 0.0242(3) 0.0473(4) 0.0014(3) -0.0262(3) -0.0016(3)
C31 0.0390(13) 0.0290(13) 0.0331(12) -0.0010(11) -0.0095(11) -0.0028(10)
N31 0.0276(10) 0.0218(10) 0.0302(10) 0.0020(8) -0.0061(8) -0.0035(8)
O32 0.1203(18) 0.0377(11) 0.0497(12) -0.0267(12) -0.0399(12) 0.0164(9)
C32 0.0290(11) 0.0254(11) 0.0263(11) 0.0019(9) -0.0055(10) -0.0027(9)
C33 0.0378(13) 0.0279(13) 0.0442(14) 0.0027(11) -0.0023(11) -0.0083(11)
O33 0.0241(9) 0.0283(9) 0.0530(10) 0.0034(7) -0.0067(7) -0.0076(8)
C34 0.0451(16) 0.0261(14) 0.0655(19) 0.0037(12) -0.0179(14) -0.0020(12)
C35 0.0491(15) 0.0366(15) 0.0366(14) -0.0011(13) -0.0129(12) 0.0083(11)
C36 0.0367(13) 0.0313(13) 0.0296(12) -0.0031(11) -0.0018(10) 0.0014(10)
C37 0.0416(13) 0.0319(14) 0.0391(13) 0.0018(12) -0.0153(11) 0.0014(11)
C38 0.0256(12) 0.0241(12) 0.0319(12) 0.0037(9) -0.0007(10) -0.0053(9)
C39 0.0442(15) 0.0507(17) 0.0384(14) -0.0015(14) 0.0081(12) -0.0072(12)
C40 0.0434(15) 0.0394(15) 0.0513(16) -0.0125(13) 0.0004(13) 0.0061(12)
C41 0.0268(12) 0.0261(12) 0.0269(11) 0.0000(10) -0.0011(10) -0.0026(9)
C42 0.0268(12) 0.0241(12) 0.0258(11) 0.0030(10) -0.0018(9) -0.0031(9)
C43 0.0296(12) 0.0258(12) 0.0219(11) 0.0025(10) -0.0008(9) 0.0003(9)
C44 0.0287(12) 0.0243(12) 0.0287(11) 0.0024(10) -0.0043(9) -0.0008(9)
C45 0.0319(12) 0.0245(12) 0.0354(12) 0.0052(11) -0.0031(10) -0.0069(10)
C46 0.0341(13) 0.0343(14) 0.0458(14) 0.0075(11) 0.0046(11) -0.0072(11)
C47 0.0271(13) 0.0420(16) 0.0600(17) 0.0027(12) 0.0037(12) -0.0097(13)
C48 0.0269(12) 0.0270(13) 0.0407(13) 0.0009(10) 0.0043(10) -0.0027(10)
C49 0.0294(12) 0.0265(12) 0.0298(12) 0.0046(10) -0.0062(10) -0.0030(9)
C50 0.0355(13) 0.0353(14) 0.0285(12) 0.0033(11) 0.0038(10) -0.0032(10)
C51 0.0302(12) 0.0260(12) 0.0226(11) -0.0015(10) -0.0014(9) 0.0005(9)
C52 0.0317(12) 0.0283(12) 0.0325(12) 0.0023(11) 0.0010(10) -0.0042(10)
C53 0.0273(12) 0.0354(14) 0.0367(13) 0.0003(11) 0.0016(10) -0.0039(10)
C54 0.0309(12) 0.0335(13) 0.0237(11) -0.0047(11) -0.0022(9) -0.0015(10)
C55 0.0369(14) 0.0238(12) 0.0326(12) -0.0012(11) 0.0001(10) -0.0008(9)
C56 0.0283(11) 0.0277(12) 0.0338(12) 0.0033(11) 0.0000(10) 0.0024(10)
C57 0.0354(13) 0.0442(16) 0.0426(14) -0.0056(12) -0.0019(11) -0.0037(12)

loop_
_atom_type_symbol
_atom_type_description
_atom_type_scat_dispersion_real
_atom_type_scat_dispersion_imag
_atom_type_scat_source
C C 0.0033 0.0016 'International Tables Vol C Tables 4.2.6.8 and 6.1.1.4'
H H 0.0000 0.0000 'International Tables Vol C Tables 4.2.6.8 and 6.1.1.4'
N N 0.0061 0.0033 'International Tables Vol C Tables 4.2.6.8 and 6.1.1.4'
O O 0.0106 0.0060 'International Tables Vol C Tables 4.2.6.8 and 6.1.1.4'
S S 0.1246 0.1234 'International Tables Vol C Tables 4.2.6.8 and 6.1.1.4'

loop_
_geom_angle_atom_site_label_1
_geom_angle_atom_site_label_2
_geom_angle_atom_site_label_3
_geom_angle_site_symmetry_1
_geom_angle_site_symmetry_3
_geom_angle
_geom_angle_publ_flag
O1 S1 O2 . . 117.85(11) ?
O1 S1 N1 . . 110.90(9) ?
O2 S1 N1 . . 108.23(9) ?
O1 S1 C1 . . 110.09(11) ?
O2 S1 C1 . . 111.73(11) ?
N1 S1 C1 . . 95.82(9) ?
C2 C1 S1 . . 107.24(14) ?
C2 C1 H1A . . 110.3 ?
S1 C1 H1A . . 110.3 ?
C2 C1 H1B . . 110.3 ?
S1 C1 H1B . . 110.3 ?
H1A C1 H1B . . 108.5 ?
C11 N1 C8 . . 116.61(16) ?
C11 N1 S1 . . 121.60(14) ?
C8 N1 S1 . . 111.56(13) ?
C1 C2 C3 . . 116.68(18) ?
C1 C2 C8 . . 106.85(17) ?
C3 C2 C8 . . 105.46(17) ?
C1 C2 C6 . . 120.67(18) ?
C3 C2 C6 . . 102.05(17) ?
C8 C2 C6 . . 103.53(17) ?
C2 C3 C4 . . 102.16(18) ?
C2 C3 H3A . . 111.3 ?
C4 C3 H3A . . 111.3 ?
C2 C3 H3B . . 111.3 ?
C4 C3 H3B . . 111.3 ?
H3A C3 H3B . . 109.2 ?
C5 C4 C3 . . 103.62(19) ?
C5 C4 H4A . . 111.0 ?
C3 C4 H4A . . 111.0 ?
C5 C4 H4B . . 111.0 ?
C3 C4 H4B . . 111.0 ?
H4A C4 H4B . . 109.0 ?
C7 C5 C4 . . 107.39(19) ?
C7 C5 C6 . . 102.76(17) ?
C4 C5 C6 . . 103.16(19) ?
C7 C5 H5A . . 114.1 ?
C4 C5 H5A . . 114.1 ?
C6 C5 H5A . . 114.1 ?
C9 C6 C10 . . 106.44(19) ?
C9 C6 C5 . . 113.88(19) ?
C10 C6 C5 . . 114.49(19) ?
C9 C6 C2 . . 117.08(18) ?
C10 C6 C2 . . 112.98(19) ?
C5 C6 C2 . . 91.86(17) ?
C5 C7 C8 . . 102.19(17) ?
C5 C7 H7A . . 111.3 ?
C8 C7 H7A . . 111.3 ?
C5 C7 H7B . . 111.3 ?
C8 C7 H7B . . 111.3 ?
H7A C7 H7B . . 109.2 ?
N1 C8 C7 . . 115.15(17) ?
N1 C8 C2 . . 106.90(16) ?
C7 C8 C2 . . 103.78(17) ?
N1 C8 H8A . . 110.2 ?
C7 C8 H8A . . 110.2 ?
C2 C8 H8A . . 110.2 ?
C6 C9 H9A . . 109.5 ?
C6 C9 H9B . . 109.5 ?
H9A C9 H9B . . 109.5 ?
C6 C9 H9C . . 109.5 ?
H9A C9 H9C . . 109.5 ?
H9B C9 H9C . . 109.5 ?
C6 C10 H10A . . 109.5 ?
C6 C10 H10B . . 109.5 ?
H10A C10 H10B . . 109.5 ?
C6 C10 H10C . . 109.5 ?
H10A C10 H10C . . 109.5 ?
H10B C10 H10C . . 109.5 ?
O3 C11 N1 . . 118.04(18) ?
O3 C11 C12 . . 123.79(19) ?
N1 C11 C12 . . 117.96(18) ?
C13 C12 C11 . . 132.08(19) ?
C13 C12 C19 . . 94.27(17) ?
C11 C12 C19 . . 132.60(18) ?
C12 C13 C21 . . 140.3(2) ?
C12 C13 C14 . . 93.26(16) ?
C21 C13 C14 . . 126.45(18) ?
C13 C14 C15 . . 115.69(17) ?
C13 C14 C19 . . 87.19(15) ?
C15 C14 C19 . . 102.86(16) ?
C13 C14 H14A . . 115.7 ?
C15 C14 H14A . . 115.7 ?
C19 C14 H14A . . 115.7 ?
C16 C15 C14 . . 106.19(18) ?
C16 C15 C20 . . 101.13(18) ?
C14 C15 C20 . . 103.63(17) ?
C16 C15 H15A . . 114.8 ?
C14 C15 H15A . . 114.8 ?
C20 C15 H15A . . 114.8 ?
C15 C16 C17 . . 102.65(18) ?
C15 C16 H16A . . 111.2 ?
C17 C16 H16A . . 111.2 ?
C15 C16 H16B . . 111.2 ?
C17 C16 H16B . . 111.2 ?
H16A C16 H16B . . 109.1 ?
C18 C17 C16 . . 103.71(18) ?
C18 C17 H17A . . 111.0 ?
C16 C17 H17A . . 111.0 ?
C18 C17 H17B . . 111.0 ?
C16 C17 H17B . . 111.0 ?
H17A C17 H17B . . 109.0 ?
C19 C18 C20 . . 102.20(17) ?
C19 C18 C17 . . 106.04(18) ?
C20 C18 C17 . . 101.47(18) ?
C19 C18 H18A . . 115.1 ?
C20 C18 H18A . . 115.1 ?
C17 C18 H18A . . 115.1 ?
C12 C19 C18 . . 117.38(17) ?
C12 C19 C14 . . 85.16(15) ?
C18 C19 C14 . . 103.22(17) ?
C12 C19 H19A . . 115.5 ?
C18 C19 H19A . . 115.5 ?
C14 C19 H19A . . 115.5 ?
C18 C20 C15 . . 94.56(17) ?
C18 C20 H20A . . 112.8 ?
C15 C20 H20A . . 112.8 ?
C18 C20 H20B . . 112.8 ?
C15 C20 H20B . . 112.8 ?
H20A C20 H20B . . 110.3 ?
C22 C21 C26 . . 117.5(2) ?
C22 C21 C13 . . 124.97(19) ?
C26 C21 C13 . . 117.49(19) ?
C23 C22 C21 . . 120.7(2) ?
C23 C22 H22A . . 119.6 ?
C21 C22 H22A . . 119.6 ?
C22 C23 C24 . . 121.8(2) ?
C22 C23 H23A . . 119.1 ?
C24 C23 H23A . . 119.1 ?
C25 C24 C23 . . 117.5(2) ?
C25 C24 C27 . . 121.91(19) ?
C23 C24 C27 . . 120.6(2) ?
C26 C25 C24 . . 121.1(2) ?
C26 C25 H25A . . 119.5 ?
C24 C25 H25A . . 119.5 ?
C25 C26 C21 . . 121.3(2) ?
C25 C26 H26A . . 119.3 ?
C21 C26 H26A . . 119.3 ?
C24 C27 H27A . . 109.5 ?
C24 C27 H27B . . 109.5 ?
H27A C27 H27B . . 109.5 ?
C24 C27 H27C . . 109.5 ?
H27A C27 H27C . . 109.5 ?
H27B C27 H27C . . 109.5 ?
O32 S31 O31 . . 117.47(14) ?
O32 S31 N31 . . 109.61(11) ?
O31 S31 N31 . . 110.36(11) ?
O32 S31 C31 . . 111.64(12) ?
O31 S31 C31 . . 109.63(12) ?
N31 S31 C31 . . 96.06(10) ?
C32 C31 S31 . . 106.43(15) ?
C32 C31 H31A . . 110.4 ?
S31 C31 H31A . . 110.4 ?
C32 C31 H31B . . 110.4 ?
S31 C31 H31B . . 110.4 ?
H31A C31 H31B . . 108.6 ?
C41 N31 C38 . . 115.37(17) ?
C41 N31 S31 . . 123.60(15) ?
C38 N31 S31 . . 111.61(13) ?
C31 C32 C38 . . 107.59(18) ?
C31 C32 C33 . . 116.21(18) ?
C38 C32 C33 . . 104.78(17) ?
C31 C32 C36 . . 120.67(19) ?
C38 C32 C36 . . 104.29(17) ?
C33 C32 C36 . . 101.69(18) ?
C34 C33 C32 . . 102.55(18) ?
C34 C33 H33A . . 111.3 ?
C32 C33 H33A . . 111.3 ?
C34 C33 H33B . . 111.3 ?
C32 C33 H33B . . 111.3 ?
H33A C33 H33B . . 109.2 ?
C35 C34 C33 . . 103.82(19) ?
C35 C34 H34A . . 111.0 ?
C33 C34 H34A . . 111.0 ?
C35 C34 H34B . . 111.0 ?
C33 C34 H34B . . 111.0 ?
H34A C34 H34B . . 109.0 ?
C34 C35 C37 . . 108.0(2) ?
C34 C35 C36 . . 102.63(19) ?
C37 C35 C36 . . 102.91(19) ?
C34 C35 H35A . . 114.0 ?
C37 C35 H35A . . 114.0 ?
C36 C35 H35A . . 114.0 ?
C40 C36 C39 . . 106.8(2) ?
C40 C36 C35 . . 114.3(2) ?
C39 C36 C35 . . 113.8(2) ?
C40 C36 C32 . . 113.88(18) ?
C39 C36 C32 . . 116.6(2) ?
C35 C36 C32 . . 91.24(17) ?
C38 C37 C35 . . 101.81(17) ?
C38 C37 H37A . . 111.4 ?
C35 C37 H37A . . 111.4 ?
C38 C37 H37B . . 111.4 ?
C35 C37 H37B . . 111.4 ?
H37A C37 H37B . . 109.3 ?
N31 C38 C32 . . 107.31(16) ?
N31 C38 C37 . . 115.78(18) ?
C32 C38 C37 . . 104.18(18) ?
N31 C38 H38A . . 109.8 ?
C32 C38 H38A . . 109.8 ?
C37 C38 H38A . . 109.8 ?
C36 C39 H39A . . 109.5 ?
C36 C39 H39B . . 109.5 ?
H39A C39 H39B . . 109.5 ?
C36 C39 H39C . . 109.5 ?
H39A C39 H39C . . 109.5 ?
H39B C39 H39C . . 109.5 ?
C36 C40 H40A . . 109.5 ?
C36 C40 H40B . . 109.5 ?
H40A C40 H40B . . 109.5 ?
C36 C40 H40C . . 109.5 ?
H40A C40 H40C . . 109.5 ?
H40B C40 H40C . . 109.5 ?
O33 C41 N31 . . 118.61(19) ?
O33 C41 C42 . . 123.4(2) ?
N31 C41 C42 . . 117.74(19) ?
C43 C42 C41 . . 132.8(2) ?
C43 C42 C49 . . 94.56(17) ?
C41 C42 C49 . . 131.7(2) ?
C42 C43 C51 . . 140.0(2) ?
C42 C43 C44 . . 93.34(17) ?
C51 C43 C44 . . 126.60(19) ?
C43 C44 C45 . . 117.48(17) ?
C43 C44 C49 . . 86.47(16) ?
C45 C44 C49 . . 102.75(18) ?
C43 C44 H44A . . 115.3 ?
C45 C44 H44A . . 115.3 ?
C49 C44 H44A . . 115.3 ?
C46 C45 C44 . . 105.91(18) ?
C46 C45 C50 . . 101.65(19) ?
C44 C45 C50 . . 102.32(17) ?
C46 C45 H45A . . 115.1 ?
C44 C45 H45A . . 115.1 ?
C50 C45 H45A . . 115.1 ?
C45 C46 C47 . . 103.09(18) ?
C45 C46 H46A . . 111.1 ?
C47 C46 H46A . . 111.1 ?
C45 C46 H46B . . 111.1 ?
C47 C46 H46B . . 111.1 ?
H46A C46 H46B . . 109.1 ?
C48 C47 C46 . . 103.56(17) ?
C48 C47 H47A . . 111.0 ?
C46 C47 H47A . . 111.0 ?
C48 C47 H47B . . 111.0 ?
C46 C47 H47B . . 111.0 ?
H47A C47 H47B . . 109.0 ?
C47 C48 C49 . . 106.24(19) ?
C47 C48 C50 . . 101.29(18) ?
C49 C48 C50 . . 102.45(17) ?
C47 C48 H48A . . 115.1 ?
C49 C48 H48A . . 115.1 ?
C50 C48 H48A . . 115.1 ?
C42 C49 C48 . . 117.44(18) ?
C42 C49 C44 . . 85.63(16) ?
C48 C49 C44 . . 103.33(17) ?
C42 C49 H49A . . 115.3 ?
C48 C49 H49A . . 115.3 ?
C44 C49 H49A . . 115.3 ?
C48 C50 C45 . . 95.21(17) ?
C48 C50 H50A . . 112.7 ?
C45 C50 H50A . . 112.7 ?
C48 C50 H50B . . 112.7 ?
C45 C50 H50B . . 112.7 ?
H50A C50 H50B . . 110.2 ?
C56 C51 C52 . . 116.9(2) ?
C56 C51 C43 . . 117.6(2) ?
C52 C51 C43 . . 125.5(2) ?
C53 C52 C51 . . 120.9(2) ?
C53 C52 H52A . . 119.5 ?
C51 C52 H52A . . 119.5 ?
C52 C53 C54 . . 121.9(2) ?
C52 C53 H53A . . 119.1 ?
C54 C53 H53A . . 119.1 ?
C55 C54 C53 . . 117.1(2) ?
C55 C54 C57 . . 121.4(2) ?
C53 C54 C57 . . 121.5(2) ?
C56 C55 C54 . . 121.5(2) ?
C56 C55 H55A . . 119.3 ?
C54 C55 H55A . . 119.3 ?
C55 C56 C51 . . 121.7(2) ?
C55 C56 H56A . . 119.2 ?
C51 C56 H56A . . 119.2 ?
C54 C57 H57A . . 109.5 ?
C54 C57 H57B . . 109.5 ?
H57A C57 H57B . . 109.5 ?
C54 C57 H57C . . 109.5 ?
H57A C57 H57C . . 109.5 ?
H57B C57 H57C . . 109.5 ?

loop_
_geom_bond_atom_site_label_1
_geom_bond_atom_site_label_2
_geom_bond_site_symmetry_2
_geom_bond_distance
_geom_bond_publ_flag
O1 S1 . 1.4253(16) ?
S1 O2 . 1.4296(16) ?
S1 N1 . 1.6902(17) ?
S1 C1 . 1.777(2) ?
C1 C2 . 1.517(3) ?
C1 H1A . 0.9900 ?
C1 H1B . 0.9900 ?
N1 C11 . 1.410(3) ?
N1 C8 . 1.479(3) ?
C2 C3 . 1.538(3) ?
C2 C8 . 1.547(3) ?
C2 C6 . 1.575(3) ?
C3 C4 . 1.556(3) ?
C3 H3A . 0.9900 ?
C3 H3B . 0.9900 ?
O3 C11 . 1.228(2) ?
C4 C5 . 1.540(3) ?
C4 H4A . 0.9900 ?
C4 H4B . 0.9900 ?
C5 C7 . 1.539(3) ?
C5 C6 . 1.548(3) ?
C5 H5A . 1.0000 ?
C6 C9 . 1.522(3) ?
C6 C10 . 1.538(3) ?
C7 C8 . 1.544(3) ?
C7 H7A . 0.9900 ?
C7 H7B . 0.9900 ?
C8 H8A . 1.0000 ?
C9 H9A . 0.9800 ?
C9 H9B . 0.9800 ?
C9 H9C . 0.9800 ?
C10 H10A . 0.9800 ?
C10 H10B . 0.9800 ?
C10 H10C . 0.9800 ?
C11 C12 . 1.461(3) ?
C12 C13 . 1.362(3) ?
C12 C19 . 1.525(3) ?
C13 C21 . 1.457(3) ?
C13 C14 . 1.510(3) ?
C14 C15 . 1.536(3) ?
C14 C19 . 1.563(3) ?
C14 H14A . 1.0000 ?
C15 C16 . 1.528(3) ?
C15 C20 . 1.537(3) ?
C15 H15A . 1.0000 ?
C16 C17 . 1.557(3) ?
C16 H16A . 0.9900 ?
C16 H16B . 0.9900 ?
C17 C18 . 1.537(3) ?
C17 H17A . 0.9900 ?
C17 H17B . 0.9900 ?
C18 C19 . 1.533(3) ?
C18 C20 . 1.536(3) ?
C18 H18A . 1.0000 ?
C19 H19A . 1.0000 ?
C20 H20A . 0.9900 ?
C20 H20B . 0.9900 ?
C21 C22 . 1.394(3) ?
C21 C26 . 1.404(3) ?
C22 C23 . 1.380(3) ?
C22 H22A . 0.9500 ?
C23 C24 . 1.398(3) ?
C23 H23A . 0.9500 ?
C24 C25 . 1.391(3) ?
C24 C27 . 1.497(3) ?
C25 C26 . 1.381(3) ?
C25 H25A . 0.9500 ?
C26 H26A . 0.9500 ?
C27 H27A . 0.9800 ?
C27 H27B . 0.9800 ?
C27 H27C . 0.9800 ?
O31 S31 . 1.435(2) ?
S31 O32 . 1.415(2) ?
S31 N31 . 1.6852(18) ?
S31 C31 . 1.784(2) ?
C31 C32 . 1.510(3) ?
C31 H31A . 0.9900 ?
C31 H31B . 0.9900 ?
N31 C41 . 1.417(3) ?
N31 C38 . 1.483(3) ?
C32 C38 . 1.535(3) ?
C32 C33 . 1.537(3) ?
C32 C36 . 1.572(3) ?
C33 C34 . 1.534(4) ?
C33 H33A . 0.9900 ?
C33 H33B . 0.9900 ?
O33 C41 . 1.220(3) ?
C34 C35 . 1.532(4) ?
C34 H34A . 0.9900 ?
C34 H34B . 0.9900 ?
C35 C37 . 1.539(3) ?
C35 C36 . 1.555(3) ?
C35 H35A . 1.0000 ?
C36 C40 . 1.529(3) ?
C36 C39 . 1.533(3) ?
C37 C38 . 1.536(3) ?
C37 H37A . 0.9900 ?
C37 H37B . 0.9900 ?
C38 H38A . 1.0000 ?
C39 H39A . 0.9800 ?
C39 H39B . 0.9800 ?
C39 H39C . 0.9800 ?
C40 H40A . 0.9800 ?
C40 H40B . 0.9800 ?
C40 H40C . 0.9800 ?
C41 C42 . 1.463(3) ?
C42 C43 . 1.365(3) ?
C42 C49 . 1.519(3) ?
C43 C51 . 1.458(3) ?
C43 C44 . 1.522(3) ?
C44 C45 . 1.537(3) ?
C44 C49 . 1.575(3) ?
C44 H44A . 1.0000 ?
C45 C46 . 1.537(3) ?
C45 C50 . 1.538(3) ?
C45 H45A . 1.0000 ?
C46 C47 . 1.560(3) ?
C46 H46A . 0.9900 ?
C46 H46B . 0.9900 ?
C47 C48 . 1.532(3) ?
C47 H47A . 0.9900 ?
C47 H47B . 0.9900 ?
C48 C49 . 1.532(3) ?
C48 C50 . 1.532(3) ?
C48 H48A . 1.0000 ?
C49 H49A . 1.0000 ?
C50 H50A . 0.9900 ?
C50 H50B . 0.9900 ?
C51 C56 . 1.397(3) ?
C51 C52 . 1.399(3) ?
C52 C53 . 1.378(3) ?
C52 H52A . 0.9500 ?
C53 C54 . 1.398(3) ?
C53 H53A . 0.9500 ?
C54 C55 . 1.382(3) ?
C54 C57 . 1.503(3) ?
C55 C56 . 1.379(3) ?
C55 H55A . 0.9500 ?
C56 H56A . 0.9500 ?
C57 H57A . 0.9800 ?
C57 H57B . 0.9800 ?
C57 H57C . 0.9800 ?

loop_
_geom_hbond_atom_site_label_D
_geom_hbond_atom_site_label_H
_geom_hbond_atom_site_label_A
_geom_hbond_site_symmetry_D
_geom_hbond_site_symmetry_A
_geom_hbond_distance_DH
_geom_hbond_distance_HA
_geom_hbond_distance_DA
_geom_hbond_angle_DHA
_geom_hbond_publ_flag
C3 H3B O31 1_555 1_555 0.99 2.58 3.539(3) 163 y
C31 H31B O3 1_555 1_555 0.99 2.45 3.356(2) 152 y
C38 H38A O1 1_555 1_455 1.00 2.54 3.412(2) 146 y
C1 H1B O33 1_555 1_655 0.99 2.37 3.332(3) 164 y
C50 H50A O2 1_555 3_646 0.99 2.53 3.446(2) 153 y
C9 H9A O3 1_555 4_567 0.98 2.59 3.570(3) 174 y
C27 H27A O32 1_555 1_565 0.98 2.43 3.404(3) 174 y
C22 H22A O3 1_555 1_555 0.95 2.31 3.115(3) 142 y
C52 H52A O33 1_555 1_555 0.95 2.33 3.129(3) 141 y

loop_
_geom_torsion_atom_site_label_1
_geom_torsion_atom_site_label_2
_geom_torsion_atom_site_label_3
_geom_torsion_atom_site_label_4
_geom_torsion_site_symmetry_1
_geom_torsion_site_symmetry_2
_geom_torsion_site_symmetry_3
_geom_torsion_site_symmetry_4
_geom_torsion
_geom_torsion_publ_flag
O1 S1 C1 C2 . . . . 102.92(16) ?
O2 S1 C1 C2 . . . . -124.13(15) ?
N1 S1 C1 C2 . . . . -11.85(16) ?
O1 S1 N1 C11 . . . . 92.08(17) ?
O2 S1 N1 C11 . . . . -38.64(18) ?
C1 S1 N1 C11 . . . . -153.81(17) ?
O1 S1 N1 C8 . . . . -123.95(14) ?
O2 S1 N1 C8 . . . . 105.34(15) ?
C1 S1 N1 C8 . . . . -9.84(16) ?
S1 C1 C2 C3 . . . . 146.51(17) ?
S1 C1 C2 C8 . . . . 28.9(2) ?
S1 C1 C2 C6 . . . . -88.8(2) ?
C1 C2 C3 C4 . . . . 172.51(19) ?
C8 C2 C3 C4 . . . . -69.1(2) ?
C6 C2 C3 C4 . . . . 38.8(2) ?
C2 C3 C4 C5 . . . . -3.6(2) ?
C3 C4 C5 C7 . . . . 74.6(2) ?
C3 C4 C5 C6 . . . . -33.6(2) ?
C7 C5 C6 C9 . . . . 63.9(2) ?
C4 C5 C6 C9 . . . . 175.46(19) ?
C7 C5 C6 C10 . . . . -173.30(19) ?
C4 C5 C6 C10 . . . . -61.7(2) ?
C7 C5 C6 C2 . . . . -56.95(19) ?
C4 C5 C6 C2 . . . . 54.62(19) ?
C1 C2 C6 C9 . . . . 53.4(3) ?
C3 C2 C6 C9 . . . . -175.2(2) ?
C8 C2 C6 C9 . . . . -65.9(2) ?
C1 C2 C6 C10 . . . . -70.8(3) ?
C3 C2 C6 C10 . . . . 60.6(2) ?
C8 C2 C6 C10 . . . . 169.93(19) ?
C1 C2 C6 C5 . . . . 171.57(19) ?
C3 C2 C6 C5 . . . . -57.10(19) ?
C8 C2 C6 C5 . . . . 52.27(18) ?
C4 C5 C7 C8 . . . . -66.9(2) ?
C6 C5 C7 C8 . . . . 41.5(2) ?
C11 N1 C8 C7 . . . . -71.3(2) ?
S1 N1 C8 C7 . . . . 142.75(15) ?
C11 N1 C8 C2 . . . . 173.99(17) ?
S1 N1 C8 C2 . . . . 28.06(19) ?
C5 C7 C8 N1 . . . . -122.93(19) ?
C5 C7 C8 C2 . . . . -6.5(2) ?
C1 C2 C8 N1 . . . . -36.0(2) ?
C3 C2 C8 N1 . . . . -160.78(17) ?
C6 C2 C8 N1 . . . . 92.41(19) ?
C1 C2 C8 C7 . . . . -158.12(18) ?
C3 C2 C8 C7 . . . . 77.1(2) ?
C6 C2 C8 C7 . . . . -29.7(2) ?
C8 N1 C11 O3 . . . . -2.3(3) ?
S1 N1 C11 O3 . . . . 139.98(16) ?
C8 N1 C11 C12 . . . . 172.59(17) ?
S1 N1 C11 C12 . . . . -45.1(2) ?
O3 C11 C12 C13 . . . . -9.0(4) ?
N1 C11 C12 C13 . . . . 176.4(2) ?
O3 C11 C12 C19 . . . . 156.2(2) ?
N1 C11 C12 C19 . . . . -18.4(3) ?
C11 C12 C13 C21 . . . . -14.9(4) ?
C19 C12 C13 C21 . . . . 176.0(3) ?
C11 C12 C13 C14 . . . . 166.4(2) ?
C19 C12 C13 C14 . . . . -2.70(17) ?
C12 C13 C14 C15 . . . . -100.3(2) ?
C21 C13 C14 C15 . . . . 80.7(3) ?
C12 C13 C14 C19 . . . . 2.63(17) ?
C21 C13 C14 C19 . . . . -176.4(2) ?
C13 C14 C15 C16 . . . . 168.01(18) ?
C19 C14 C15 C16 . . . . 74.9(2) ?
C13 C14 C15 C20 . . . . 61.9(2) ?
C19 C14 C15 C20 . . . . -31.2(2) ?
C14 C15 C16 C17 . . . . -69.9(2) ?
C20 C15 C16 C17 . . . . 38.0(2) ?
C15 C16 C17 C18 . . . . -3.3(2) ?
C16 C17 C18 C19 . . . . 73.9(2) ?
C16 C17 C18 C20 . . . . -32.5(2) ?
C13 C12 C19 C18 . . . . 105.0(2) ?
C11 C12 C19 C18 . . . . -64.0(3) ?
C13 C12 C19 C14 . . . . 2.61(17) ?
C11 C12 C19 C14 . . . . -166.4(2) ?
C20 C18 C19 C12 . . . . -54.2(2) ?
C17 C18 C19 C12 . . . . -160.10(18) ?
C20 C18 C19 C14 . . . . 37.2(2) ?
C17 C18 C19 C14 . . . . -68.7(2) ?
C13 C14 C19 C12 . . . . -2.35(15) ?
C15 C14 C19 C12 . . . . 113.37(16) ?
C13 C14 C19 C18 . . . . -119.37(16) ?
C15 C14 C19 C18 . . . . -3.65(19) ?
C19 C18 C20 C15 . . . . -54.77(19) ?
C17 C18 C20 C15 . . . . 54.63(19) ?
C16 C15 C20 C18 . . . . -57.16(19) ?
C14 C15 C20 C18 . . . . 52.72(19) ?
C12 C13 C21 C22 . . . . 14.2(4) ?
C14 C13 C21 C22 . . . . -167.4(2) ?
C12 C13 C21 C26 . . . . -164.0(3) ?
C14 C13 C21 C26 . . . . 14.4(3) ?
C26 C21 C22 C23 . . . . 1.8(3) ?
C13 C21 C22 C23 . . . . -176.4(2) ?
C21 C22 C23 C24 . . . . 0.7(3) ?
C22 C23 C24 C25 . . . . -2.4(3) ?
C22 C23 C24 C27 . . . . 176.5(2) ?
C23 C24 C25 C26 . . . . 1.7(3) ?
C27 C24 C25 C26 . . . . -177.25(19) ?
C24 C25 C26 C21 . . . . 0.8(3) ?
C22 C21 C26 C25 . . . . -2.6(3) ?
C13 C21 C26 C25 . . . . 175.77(19) ?
O32 S31 C31 C32 . . . . -128.40(17) ?
O31 S31 C31 C32 . . . . 99.65(18) ?
N31 S31 C31 C32 . . . . -14.50(17) ?
O32 S31 N31 C41 . . . . -35.3(2) ?
O31 S31 N31 C41 . . . . 95.59(19) ?
C31 S31 N31 C41 . . . . -150.86(18) ?
O32 S31 N31 C38 . . . . 109.44(17) ?
O31 S31 N31 C38 . . . . -119.68(16) ?
C31 S31 N31 C38 . . . . -6.12(17) ?
S31 C31 C32 C38 . . . . 30.1(2) ?
S31 C31 C32 C33 . . . . 147.16(17) ?
S31 C31 C32 C36 . . . . -89.2(2) ?
C31 C32 C33 C34 . . . . 171.8(2) ?
C38 C32 C33 C34 . . . . -69.6(2) ?
C36 C32 C33 C34 . . . . 38.8(2) ?
C32 C33 C34 C35 . . . . -2.8(2) ?
C33 C34 C35 C37 . . . . 73.7(2) ?
C33 C34 C35 C36 . . . . -34.6(2) ?
C34 C35 C36 C40 . . . . -61.6(3) ?
C37 C35 C36 C40 . . . . -173.73(19) ?
C34 C35 C36 C39 . . . . 175.4(2) ?
C37 C35 C36 C39 . . . . 63.3(2) ?
C34 C35 C36 C32 . . . . 55.4(2) ?
C37 C35 C36 C32 . . . . -56.7(2) ?
C31 C32 C36 C40 . . . . -70.2(3) ?
C38 C32 C36 C40 . . . . 168.91(19) ?
C33 C32 C36 C40 . . . . 60.1(2) ?
C31 C32 C36 C39 . . . . 54.9(3) ?
C38 C32 C36 C39 . . . . -66.0(2) ?
C33 C32 C36 C39 . . . . -174.77(19) ?
C31 C32 C36 C35 . . . . 172.46(19) ?
C38 C32 C36 C35 . . . . 51.55(19) ?
C33 C32 C36 C35 . . . . -57.21(19) ?
C34 C35 C37 C38 . . . . -65.9(2) ?
C36 C35 C37 C38 . . . . 42.1(2) ?
C41 N31 C38 C32 . . . . 172.48(17) ?
S31 N31 C38 C32 . . . . 24.6(2) ?
C41 N31 C38 C37 . . . . -71.7(2) ?
S31 N31 C38 C37 . . . . 140.45(17) ?
C31 C32 C38 N31 . . . . -35.0(2) ?
C33 C32 C38 N31 . . . . -159.22(17) ?
C36 C32 C38 N31 . . . . 94.31(19) ?
C31 C32 C38 C37 . . . . -158.23(18) ?
C33 C32 C38 C37 . . . . 77.5(2) ?
C36 C32 C38 C37 . . . . -29.0(2) ?
C35 C37 C38 N31 . . . . -125.1(2) ?
C35 C37 C38 C32 . . . . -7.5(2) ?
C38 N31 C41 O33 . . . . 0.0(3) ?
S31 N31 C41 O33 . . . . 143.59(18) ?
C38 N31 C41 C42 . . . . 174.63(18) ?
S31 N31 C41 C42 . . . . -41.8(3) ?
O33 C41 C42 C43 . . . . -10.5(4) ?
N31 C41 C42 C43 . . . . 175.2(2) ?
O33 C41 C42 C49 . . . . 155.5(2) ?
N31 C41 C42 C49 . . . . -18.8(3) ?
C41 C42 C43 C51 . . . . -8.6(4) ?
C49 C42 C43 C51 . . . . -178.2(3) ?
C41 C42 C43 C44 . . . . 169.8(2) ?
C49 C42 C43 C44 . . . . 0.20(17) ?
C42 C43 C44 C45 . . . . -102.7(2) ?
C51 C43 C44 C45 . . . . 76.0(3) ?
C42 C43 C44 C49 . . . . -0.19(16) ?
C51 C43 C44 C49 . . . . 178.5(2) ?
C43 C44 C45 C46 . . . . 164.30(18) ?
C49 C44 C45 C46 . . . . 71.6(2) ?
C43 C44 C45 C50 . . . . 58.2(2) ?
C49 C44 C45 C50 . . . . -34.5(2) ?
C44 C45 C46 C47 . . . . -72.8(2) ?
C50 C45 C46 C47 . . . . 33.8(2) ?
C45 C46 C47 C48 . . . . 1.0(2) ?
C46 C47 C48 C49 . . . . 71.1(2) ?
C46 C47 C48 C50 . . . . -35.6(2) ?
C43 C42 C49 C48 . . . . 102.6(2) ?
C41 C42 C49 C48 . . . . -67.2(3) ?
C43 C42 C49 C44 . . . . -0.19(17) ?
C41 C42 C49 C44 . . . . -170.0(2) ?
C47 C48 C49 C42 . . . . -163.88(19) ?
C50 C48 C49 C42 . . . . -58.0(2) ?
C47 C48 C49 C44 . . . . -71.9(2) ?
C50 C48 C49 C44 . . . . 34.0(2) ?
C43 C44 C49 C42 . . . . 0.17(15) ?
C45 C44 C49 C42 . . . . 117.56(17) ?
C43 C44 C49 C48 . . . . -117.01(17) ?
C45 C44 C49 C48 . . . . 0.4(2) ?
C47 C48 C50 C45 . . . . 55.5(2) ?
C49 C48 C50 C45 . . . . -54.19(19) ?
C46 C45 C50 C48 . . . . -54.90(19) ?
C44 C45 C50 C48 . . . . 54.46(19) ?
C42 C43 C51 C56 . . . . -177.2(2) ?
C44 C43 C51 C56 . . . . 4.8(3) ?
C42 C43 C51 C52 . . . . 3.1(4) ?
C44 C43 C51 C52 . . . . -174.9(2) ?
C56 C51 C52 C53 . . . . 0.5(3) ?
C43 C51 C52 C53 . . . . -179.8(2) ?
C51 C52 C53 C54 . . . . 0.0(3) ?
C52 C53 C54 C55 . . . . -0.4(3) ?
C52 C53 C54 C57 . . . . -179.4(2) ?
C53 C54 C55 C56 . . . . 0.5(3) ?
C57 C54 C55 C56 . . . . 179.4(2) ?
C54 C55 C56 C51 . . . . 0.0(3) ?
C52 C51 C56 C55 . . . . -0.5(3) ?
C43 C51 C56 C55 . . . . 179.76(19) ?
